data_4308662
loop_
_publ_author_name
'Donald J. Darensbourg'
'Damon R. Billodeaux'

_publ_contact_author_name 'Donald J. Darensbourg'
_publ_section_title
;
Aluminum Salen Complexes and Tetrabutylammonium Salts: A Binary Catalytic
System for Production of Polycarbonates from CO2 and Cyclohexene Oxide
;
_journal_name_full 'Inorganic Chemistry'
_journal_page_first 1433
_journal_page_last 1442
_journal_paper_doi 10.1021/ic048508g
_journal_volume 44
_journal_year 2005
_chemical_formula_moiety 'C22H18AlN2O2, CH2Cl2'
_chemical_formula_sum 'C45 H40 Al2 Cl2 N4 O4'
_chemical_formula_weight 825.67
_chemical_name_systematic
;
?
;
_space_group_IT_number 14
_symmetry_cell_setting monoclinic
_symmetry_space_group_name_Hall '-P 2ybc'
_symmetry_space_group_name_H-M 'P 1 21/c 1'
_atom_sites_solution_hydrogens geom
_atom_sites_solution_primary direct
_atom_sites_solution_secondary difmap
_audit_creation_method SHELXL-97
_cell_angle_alpha 90.00
_cell_angle_beta 106.069(5)
_cell_angle_gamma 90.00
_cell_formula_units_Z 4
_cell_length_a 15.977(4)
_cell_length_b 28.208(7)
_cell_length_c 9.176(2)
_cell_measurement_reflns_used 58
_cell_measurement_temperature 110(2)
_cell_measurement_theta_max 54.466
_cell_measurement_theta_min 4.840
_cell_volume 3973.9(16)
_computing_cell_refinement 'Bruker XSCANS'
_computing_data_collection 'Bruker XSCANS'
_computing_data_reduction 'Bruker SHELXTL'
_computing_molecular_graphics 'Bruker SHELXTL'
_computing_publication_material 'Bruker SHELXTL'
_computing_structure_refinement 'SHELXL-97 (Sheldrick, 1997)'
_computing_structure_solution 'SHELXS-97 (Sheldrick, 1990)'
_diffrn_ambient_temperature 110(2)
_diffrn_measured_fraction_theta_full 0.963
_diffrn_measured_fraction_theta_max 0.963
_diffrn_measurement_device_type 'Bruker P4'
_diffrn_measurement_method '\w scans'
_diffrn_radiation_monochromator graphite
_diffrn_radiation_source 'fine-focus sealed tube'
_diffrn_radiation_type MoK\a
_diffrn_radiation_wavelength 0.71073
_diffrn_reflns_av_R_equivalents 0.0706
_diffrn_reflns_av_sigmaI/netI 0.1115
_diffrn_reflns_limit_h_max 20
_diffrn_reflns_limit_h_min -20
_diffrn_reflns_limit_k_max 35
_diffrn_reflns_limit_k_min -18
_diffrn_reflns_limit_l_max 11
_diffrn_reflns_limit_l_min -11
_diffrn_reflns_number 24045
_diffrn_reflns_theta_full 27.51
_diffrn_reflns_theta_max 27.51
_diffrn_reflns_theta_min 1.33
_exptl_absorpt_coefficient_mu 0.258
_exptl_absorpt_correction_type none
_exptl_crystal_colour yellow-orange
_exptl_crystal_density_diffrn 1.380
_exptl_crystal_density_method 'not measured'
_exptl_crystal_description plate
_exptl_crystal_F_000 1720
_exptl_crystal_size_max 0.45
_exptl_crystal_size_mid 0.35
_exptl_crystal_size_min 0.15
_refine_diff_density_max 0.952
_refine_diff_density_min -0.537
_refine_diff_density_rms 0.135
_refine_ls_extinction_method none
_refine_ls_goodness_of_fit_ref 1.015
_refine_ls_hydrogen_treatment mixed
_refine_ls_matrix_type full
_refine_ls_number_parameters 516
_refine_ls_number_reflns 8791
_refine_ls_number_restraints 0
_refine_ls_restrained_S_all 1.015
_refine_ls_R_factor_all 0.1658
_refine_ls_R_factor_gt 0.0865
_refine_ls_shift/su_max 0.001
_refine_ls_shift/su_mean 0.000
_refine_ls_structure_factor_coef Fsqd
_refine_ls_weighting_details 'calc w=1/[\s^2^(Fo^2^)+(0.1183P)^2^+0.0000P] where P=(Fo^2^+2Fc^2^)/3'
_refine_ls_weighting_scheme calc
_refine_ls_wR_factor_gt 0.1908
_refine_ls_wR_factor_ref 0.2331
_reflns_number_gt 4435
_reflns_number_total 8791
_reflns_threshold_expression >2sigma(I)
_cod_data_source_file ic048508gsi20041027_113046_3.cif
_cod_data_source_block complex4
_cod_depositor_comments
;
The following automatic conversions were performed:
'_symmetry_cell_setting' value 'Monoclinic' changed to 'monoclinic'
according to '/home/saulius/struct/CIF-dictionaries/cif_core.dic'
dictionary named 'cif_core.dic' version 2.4.1 from 2010-06-29.

Automatic conversion script
Id: cif_fix_enum 1527 2010-12-29 10:47:43Z saulius 
;
_cod_original_cell_volume 3974.1(16)
_cod_database_code 4308662

loop_
_symmetry_equiv_pos_as_xyz
'x, y, z'
'-x, y+1/2, -z+1/2'
'-x, -y, -z'
'x, -y-1/2, z-1/2'

loop_
_atom_site_label
_atom_site_type_symbol
_atom_site_fract_x
_atom_site_fract_y
_atom_site_fract_z
_atom_site_U_iso_or_equiv
_atom_site_adp_type
_atom_site_occupancy
_atom_site_symmetry_multiplicity
_atom_site_calc_flag
_atom_site_refinement_flags
_atom_site_disorder_assembly
_atom_site_disorder_group
Al1 Al 0.42822(8) 0.39350(5) 0.53252(14) 0.0283(3) Uani 1 1 d . . .
O1A O 0.47022(18) 0.35105(10) 0.4212(3) 0.0330(7) Uani 1 1 d . . .
O2A O 0.53711(18) 0.41839(11) 0.5898(3) 0.0307(7) Uani 1 1 d . . .
N1A N 0.3159(2) 0.39573(12) 0.3628(4) 0.0296(8) Uani 1 1 d . . .
N2A N 0.3818(2) 0.45902(12) 0.5612(4) 0.0277(8) Uani 1 1 d . . .
C1A C 0.4365(3) 0.32598(15) 0.2992(5) 0.0282(10) Uani 1 1 d . . .
C2A C 0.3500(3) 0.33281(15) 0.2074(5) 0.0299(10) Uani 1 1 d . . .
C3A C 0.3178(3) 0.30544(17) 0.0770(5) 0.0367(11) Uani 1 1 d . . .
H3A H 0.2597 0.3102 0.0165 0.044 Uiso 1 1 calc R . .
C4A C 0.3685(3) 0.27196(18) 0.0353(5) 0.0400(12) Uani 1 1 d . . .
H4A H 0.3459 0.2536 -0.0537 0.048 Uiso 1 1 calc R . .
C5A C 0.4539(3) 0.26488(16) 0.1245(5) 0.0326(10) Uani 1 1 d . . .
H5A H 0.4892 0.2416 0.0959 0.039 Uiso 1 1 calc R . .
C6A C 0.4868(3) 0.29123(16) 0.2525(5) 0.0323(10) Uani 1 1 d . . .
H6A H 0.5451 0.2860 0.3114 0.039 Uiso 1 1 calc R . .
C7A C 0.2954(3) 0.36889(16) 0.2428(5) 0.0337(10) Uani 1 1 d . . .
H7A H 0.2397 0.3735 0.1730 0.040 Uiso 1 1 calc R . .
C8A C 0.2554(3) 0.43039(15) 0.3842(5) 0.0301(10) Uani 1 1 d . . .
C9A C 0.2914(3) 0.46436(16) 0.4940(5) 0.0303(10) Uani 1 1 d . . .
C10A C 0.2387(3) 0.50000(17) 0.5276(5) 0.0350(11) Uani 1 1 d . . .
H10A H 0.2625 0.5229 0.6037 0.042 Uiso 1 1 calc R . .
C11A C 0.1517(3) 0.50132(17) 0.4484(6) 0.0421(12) Uani 1 1 d . . .
H11A H 0.1157 0.5257 0.4693 0.051 Uiso 1 1 calc R . .
C12A C 0.1161(3) 0.46802(18) 0.3401(6) 0.0433(12) Uani 1 1 d . . .
H12A H 0.0560 0.4696 0.2871 0.052 Uiso 1 1 calc R . .
C13A C 0.1669(3) 0.43231(17) 0.3075(5) 0.0399(12) Uani 1 1 d . . .
H13A H 0.1419 0.4091 0.2332 0.048 Uiso 1 1 calc R . .
C14A C 0.4267(3) 0.49221(16) 0.6455(5) 0.0319(10) Uani 1 1 d . . .
H14A H 0.3963 0.5199 0.6608 0.038 Uiso 1 1 calc R . .
C15A C 0.5182(3) 0.49031(16) 0.7173(5) 0.0310(10) Uani 1 1 d . . .
C16A C 0.5701(3) 0.45345(15) 0.6843(5) 0.0282(10) Uani 1 1 d . . .
C17A C 0.6602(3) 0.45536(16) 0.7526(5) 0.0312(10) Uani 1 1 d . . .
H17A H 0.6968 0.4318 0.7289 0.037 Uiso 1 1 calc R . .
C18A C 0.6962(3) 0.49090(16) 0.8536(5) 0.0343(11) Uani 1 1 d . . .
H18A H 0.7573 0.4913 0.8993 0.041 Uiso 1 1 calc R . .
C19A C 0.6451(3) 0.52583(16) 0.8891(5) 0.0358(11) Uani 1 1 d . . .
H19A H 0.6703 0.5497 0.9610 0.043 Uiso 1 1 calc R . .
C20A C 0.5573(3) 0.52581(16) 0.8196(5) 0.0357(11) Uani 1 1 d . . .
H20A H 0.5223 0.5505 0.8416 0.043 Uiso 1 1 calc R . .
C21A C 0.4024(3) 0.36056(16) 0.7038(5) 0.0332(10) Uani 1 1 d . . .
H21A H 0.3391 0.3540 0.6770 0.040 Uiso 1 1 calc R . .
H21B H 0.4330 0.3296 0.7178 0.040 Uiso 1 1 calc R . .
C22A C 0.4283(3) 0.38736(17) 0.8562(5) 0.0381(11) Uani 1 1 d . . .
H22A H 0.4909 0.3942 0.8844 0.057 Uiso 1 1 calc R . .
H22B H 0.4147 0.3678 0.9348 0.057 Uiso 1 1 calc R . .
H22C H 0.3957 0.4172 0.8461 0.057 Uiso 1 1 calc R . .
Al2 Al 0.11789(8) 0.65698(5) 0.26469(14) 0.0289(3) Uani 1 1 d . . .
O1B O 0.12684(18) 0.64002(11) 0.4584(3) 0.0338(7) Uani 1 1 d . . .
O2B O 0.01193(19) 0.68281(11) 0.2551(3) 0.0362(8) Uani 1 1 d . . .
N1B N 0.2512(2) 0.66199(12) 0.3258(4) 0.0255(8) Uani 1 1 d . . .
N2B N 0.1395(2) 0.71228(12) 0.1410(4) 0.0263(8) Uani 1 1 d . . .
C1B C 0.1909(3) 0.62595(15) 0.5739(5) 0.0283(10) Uani 1 1 d . . .
C2B C 0.1716(3) 0.60711(16) 0.7039(5) 0.0369(11) Uani 1 1 d . . .
H2B H 0.1126 0.6047 0.7058 0.044 Uiso 1 1 calc R . .
C3B C 0.2365(3) 0.59231(17) 0.8269(5) 0.0379(11) Uani 1 1 d . . .
H3B H 0.2216 0.5798 0.9125 0.045 Uiso 1 1 calc R . .
C4B C 0.3244(3) 0.59529(16) 0.8291(5) 0.0330(11) Uani 1 1 d . . .
H4B H 0.3688 0.5844 0.9143 0.040 Uiso 1 1 calc R . .
C5B C 0.3452(3) 0.61427(15) 0.7059(5) 0.0292(10) Uani 1 1 d . . .
H5B H 0.4047 0.6171 0.7072 0.035 Uiso 1 1 calc R . .
C6B C 0.2802(3) 0.62947(15) 0.5781(5) 0.0275(10) Uani 1 1 d . . .
C7B C 0.3057(3) 0.64888(14) 0.4519(5) 0.0271(9) Uani 1 1 d . . .
H7B H 0.3661 0.6523 0.4617 0.032 Uiso 1 1 calc R . .
C8B C 0.2814(3) 0.68004(15) 0.2066(5) 0.0264(9) Uani 1 1 d . . .
C9B C 0.3628(3) 0.67275(15) 0.1829(5) 0.0281(10) Uani 1 1 d . . .
H9B H 0.4051 0.6542 0.2527 0.034 Uiso 1 1 calc R . .
C10B C 0.3821(3) 0.69222(16) 0.0588(5) 0.0321(10) Uani 1 1 d . . .
H10B H 0.4380 0.6875 0.0440 0.039 Uiso 1 1 calc R . .
C11B C 0.3196(3) 0.71904(15) -0.0458(5) 0.0312(10) Uani 1 1 d . . .
H11B H 0.3327 0.7320 -0.1326 0.037 Uiso 1 1 calc R . .
C12B C 0.2387(3) 0.72669(15) -0.0225(5) 0.0299(10) Uani 1 1 d . . .
H12B H 0.1962 0.7450 -0.0928 0.036 Uiso 1 1 calc R . .
C13B C 0.2200(3) 0.70757(15) 0.1032(5) 0.0274(10) Uani 1 1 d . . .
C14B C 0.0914(3) 0.74989(16) 0.0998(4) 0.0297(10) Uani 1 1 d . . .
H14B H 0.1119 0.7736 0.0447 0.036 Uiso 1 1 calc R . .
C15B C 0.0101(3) 0.75798(16) 0.1314(5) 0.0301(10) Uani 1 1 d . . .
C16B C -0.0269(3) 0.72324(16) 0.2057(5) 0.0296(10) Uani 1 1 d . . .
C17B C -0.1092(3) 0.73294(17) 0.2268(5) 0.0350(11) Uani 1 1 d . . .
H17B H -0.1370 0.7099 0.2727 0.042 Uiso 1 1 calc R . .
C18B C -0.1494(3) 0.77555(18) 0.1814(5) 0.0385(12) Uani 1 1 d . . .
H18B H -0.2044 0.7815 0.1987 0.046 Uiso 1 1 calc R . .
C19B C -0.1128(3) 0.81033(18) 0.1111(5) 0.0400(12) Uani 1 1 d . . .
H19B H -0.1419 0.8396 0.0810 0.048 Uiso 1 1 calc R . .
C20B C -0.0338(3) 0.80137(17) 0.0865(5) 0.0372(11) Uani 1 1 d . . .
H20B H -0.0079 0.8247 0.0383 0.045 Uiso 1 1 calc R . .
C21B C 0.0976(3) 0.60324(17) 0.1225(5) 0.0374(11) Uani 1 1 d . . .
H21C H 0.1535 0.5945 0.1031 0.045 Uiso 1 1 calc R . .
H21D H 0.0777 0.5757 0.1710 0.045 Uiso 1 1 calc R . .
C22B C 0.0310(3) 0.6129(2) -0.0285(6) 0.0550(15) Uani 1 1 d . . .
H22D H -0.0259 0.6192 -0.0116 0.082 Uiso 1 1 calc R . .
H22E H 0.0267 0.5853 -0.0948 0.082 Uiso 1 1 calc R . .
H22F H 0.0492 0.6406 -0.0766 0.082 Uiso 1 1 calc R . .
C1S C 0.9050(3) 0.5784(2) 0.2712(7) 0.0563(15) Uani 1 1 d . . .
H1S1 H 0.9230 0.5695 0.3797 0.068 Uiso 1 1 calc R . .
H1S2 H 0.9486 0.6009 0.2532 0.068 Uiso 1 1 calc R . .
Cl1S Cl 0.80325(9) 0.60608(6) 0.2287(2) 0.0742(5) Uani 1 1 d . . .
Cl2S Cl 0.90198(10) 0.52786(6) 0.1601(2) 0.0802(6) Uani 1 1 d . . .

loop_
_atom_site_aniso_label
_atom_site_aniso_U_11
_atom_site_aniso_U_22
_atom_site_aniso_U_33
_atom_site_aniso_U_23
_atom_site_aniso_U_13
_atom_site_aniso_U_12
Al1 0.0266(7) 0.0278(7) 0.0295(7) -0.0012(6) 0.0060(6) 0.0009(6)
O1A 0.0287(16) 0.0353(18) 0.0327(16) -0.0067(14) 0.0046(13) 0.0028(13)
O2A 0.0289(16) 0.0322(17) 0.0297(16) -0.0049(13) 0.0059(13) 0.0006(13)
N1A 0.0289(19) 0.029(2) 0.0302(19) -0.0009(16) 0.0068(16) 0.0008(16)
N2A 0.0260(19) 0.030(2) 0.0270(19) 0.0016(16) 0.0079(16) 0.0020(16)
C1A 0.031(2) 0.025(2) 0.030(2) 0.0001(19) 0.009(2) -0.0021(19)
C2A 0.030(2) 0.028(2) 0.031(2) 0.0000(19) 0.008(2) -0.0044(19)
C3A 0.032(3) 0.042(3) 0.035(3) 0.002(2) 0.005(2) 0.001(2)
C4A 0.043(3) 0.045(3) 0.030(2) -0.010(2) 0.007(2) -0.004(2)
C5A 0.038(3) 0.028(2) 0.036(3) -0.003(2) 0.017(2) -0.003(2)
C6A 0.028(2) 0.036(3) 0.034(2) -0.001(2) 0.010(2) -0.005(2)
C7A 0.028(2) 0.036(3) 0.035(3) 0.004(2) 0.006(2) -0.003(2)
C8A 0.028(2) 0.030(2) 0.032(2) 0.003(2) 0.008(2) 0.0059(19)
C9A 0.026(2) 0.031(3) 0.033(2) 0.006(2) 0.008(2) 0.0037(19)
C10A 0.029(2) 0.038(3) 0.036(3) -0.005(2) 0.007(2) 0.000(2)
C11A 0.031(3) 0.036(3) 0.056(3) -0.003(2) 0.007(2) 0.009(2)
C12A 0.028(3) 0.043(3) 0.053(3) -0.004(3) 0.001(2) 0.007(2)
C13A 0.037(3) 0.038(3) 0.039(3) -0.005(2) 0.002(2) 0.004(2)
C14A 0.034(2) 0.027(2) 0.037(3) -0.002(2) 0.013(2) 0.003(2)
C15A 0.031(2) 0.031(3) 0.033(2) 0.001(2) 0.012(2) 0.0033(19)
C16A 0.032(2) 0.029(2) 0.025(2) 0.0010(19) 0.0102(19) -0.0011(19)
C17A 0.032(2) 0.029(2) 0.033(2) 0.002(2) 0.010(2) 0.0015(19)
C18A 0.027(2) 0.034(3) 0.040(3) 0.004(2) 0.006(2) -0.003(2)
C19A 0.035(3) 0.030(3) 0.040(3) -0.004(2) 0.007(2) -0.006(2)
C20A 0.038(3) 0.027(3) 0.041(3) -0.006(2) 0.009(2) 0.000(2)
C21A 0.030(2) 0.032(3) 0.035(2) 0.004(2) 0.004(2) 0.002(2)
C22A 0.038(3) 0.038(3) 0.040(3) 0.005(2) 0.014(2) 0.002(2)
Al2 0.0267(7) 0.0310(8) 0.0289(7) 0.0019(6) 0.0075(6) 0.0005(6)
O1B 0.0287(16) 0.0423(19) 0.0316(17) 0.0069(14) 0.0103(14) 0.0051(14)
O2B 0.0301(17) 0.0388(19) 0.0414(18) 0.0088(15) 0.0128(15) 0.0010(14)
N1B 0.0268(19) 0.0250(19) 0.0263(18) -0.0005(15) 0.0097(16) 0.0002(15)
N2B 0.0267(19) 0.029(2) 0.0227(18) -0.0006(15) 0.0057(15) -0.0003(16)
C1B 0.035(2) 0.025(2) 0.026(2) -0.0019(18) 0.010(2) 0.0030(19)
C2B 0.041(3) 0.039(3) 0.036(3) 0.003(2) 0.020(2) 0.006(2)
C3B 0.052(3) 0.041(3) 0.025(2) 0.003(2) 0.017(2) 0.004(2)
C4B 0.039(3) 0.034(3) 0.024(2) 0.0012(19) 0.005(2) 0.005(2)
C5B 0.028(2) 0.026(2) 0.032(2) -0.0037(19) 0.0069(19) 0.0011(19)
C6B 0.035(2) 0.023(2) 0.025(2) -0.0041(18) 0.0095(19) 0.0006(19)
C7B 0.030(2) 0.025(2) 0.028(2) -0.0047(18) 0.0101(19) 0.0021(18)
C8B 0.028(2) 0.025(2) 0.025(2) -0.0011(18) 0.0066(19) -0.0011(18)
C9B 0.027(2) 0.027(2) 0.029(2) -0.0010(18) 0.0072(19) 0.0008(18)
C10B 0.028(2) 0.035(3) 0.035(2) 0.000(2) 0.011(2) -0.002(2)
C11B 0.038(3) 0.031(3) 0.027(2) 0.0038(19) 0.013(2) -0.002(2)
C12B 0.035(2) 0.029(2) 0.027(2) 0.0034(19) 0.010(2) 0.006(2)
C13B 0.024(2) 0.030(2) 0.029(2) -0.0061(19) 0.0072(19) -0.0029(18)
C14B 0.034(2) 0.033(3) 0.021(2) 0.0011(19) 0.0054(19) -0.002(2)
C15B 0.029(2) 0.036(3) 0.025(2) -0.0001(19) 0.0059(19) 0.004(2)
C16B 0.029(2) 0.033(3) 0.025(2) -0.0004(19) 0.0051(19) 0.006(2)
C17B 0.031(2) 0.040(3) 0.035(3) 0.004(2) 0.010(2) 0.001(2)
C18B 0.026(2) 0.050(3) 0.038(3) -0.005(2) 0.007(2) 0.008(2)
C19B 0.038(3) 0.038(3) 0.044(3) 0.002(2) 0.012(2) 0.013(2)
C20B 0.039(3) 0.038(3) 0.033(3) 0.002(2) 0.007(2) 0.004(2)
C21B 0.033(3) 0.039(3) 0.041(3) -0.006(2) 0.010(2) -0.005(2)
C22B 0.045(3) 0.074(4) 0.042(3) -0.019(3) 0.005(3) -0.004(3)
C1S 0.043(3) 0.056(4) 0.065(4) 0.004(3) 0.008(3) -0.007(3)
Cl1S 0.0449(8) 0.0587(10) 0.1173(14) -0.0080(9) 0.0194(9) 0.0036(7)
Cl2S 0.0479(9) 0.0609(11) 0.1260(16) -0.0206(10) 0.0144(9) 0.0006(7)

loop_
_atom_type_symbol
_atom_type_description
_atom_type_scat_dispersion_real
_atom_type_scat_dispersion_imag
_atom_type_scat_source
C C 0.0033 0.0016 'International Tables Vol C Tables 4.2.6.8 and 6.1.1.4'
H H 0.0000 0.0000 'International Tables Vol C Tables 4.2.6.8 and 6.1.1.4'
N N 0.0061 0.0033 'International Tables Vol C Tables 4.2.6.8 and 6.1.1.4'
O O 0.0106 0.0060 'International Tables Vol C Tables 4.2.6.8 and 6.1.1.4'
Al Al 0.0645 0.0514 'International Tables Vol C Tables 4.2.6.8 and 6.1.1.4'
Cl Cl 0.1484 0.1585 'International Tables Vol C Tables 4.2.6.8 and 6.1.1.4'

loop_
_geom_angle_atom_site_label_1
_geom_angle_atom_site_label_2
_geom_angle_atom_site_label_3
_geom_angle
_geom_angle_site_symmetry_1
_geom_angle_site_symmetry_3
_geom_angle_publ_flag
O2A Al1 O1A 86.80(14) . . ?
O2A Al1 C21A 110.35(17) . . ?
O1A Al1 C21A 109.25(18) . . ?
O2A Al1 N1A 141.75(15) . . ?
O1A Al1 N1A 88.56(14) . . ?
C21A Al1 N1A 107.01(17) . . ?
O2A Al1 N2A 88.03(14) . . ?
O1A Al1 N2A 151.03(15) . . ?
C21A Al1 N2A 99.27(17) . . ?
N1A Al1 N2A 78.12(15) . . ?
C1A O1A Al1 135.1(3) . . ?
C16A O2A Al1 130.9(3) . . ?
C7A N1A C8A 119.6(4) . . ?
C7A N1A Al1 126.5(3) . . ?
C8A N1A Al1 113.9(3) . . ?
C14A N2A C9A 120.9(4) . . ?
C14A N2A Al1 124.9(3) . . ?
C9A N2A Al1 113.9(3) . . ?
O1A C1A C6A 120.2(4) . . ?
O1A C1A C2A 122.5(4) . . ?
C6A C1A C2A 117.3(4) . . ?
C3A C2A C1A 120.1(4) . . ?
C3A C2A C7A 118.8(4) . . ?
C1A C2A C7A 121.0(4) . . ?
C4A C3A C2A 121.0(4) . . ?
C4A C3A H3A 119.5 . . ?
C2A C3A H3A 119.5 . . ?
C3A C4A C5A 119.6(4) . . ?
C3A C4A H4A 120.2 . . ?
C5A C4A H4A 120.2 . . ?
C6A C5A C4A 120.5(4) . . ?
C6A C5A H5A 119.8 . . ?
C4A C5A H5A 119.8 . . ?
C5A C6A C1A 121.6(4) . . ?
C5A C6A H6A 119.2 . . ?
C1A C6A H6A 119.2 . . ?
N1A C7A C2A 125.3(4) . . ?
N1A C7A H7A 117.4 . . ?
C2A C7A H7A 117.4 . . ?
C13A C8A C9A 119.7(4) . . ?
C13A C8A N1A 126.0(4) . . ?
C9A C8A N1A 114.2(4) . . ?
C8A C9A C10A 120.0(4) . . ?
C8A C9A N2A 114.2(4) . . ?
C10A C9A N2A 125.8(4) . . ?
C11A C10A C9A 118.9(4) . . ?
C11A C10A H10A 120.5 . . ?
C9A C10A H10A 120.5 . . ?
C12A C11A C10A 121.2(4) . . ?
C12A C11A H11A 119.4 . . ?
C10A C11A H11A 119.4 . . ?
C11A C12A C13A 120.5(4) . . ?
C11A C12A H12A 119.8 . . ?
C13A C12A H12A 119.8 . . ?
C12A C13A C8A 119.7(4) . . ?
C12A C13A H13A 120.2 . . ?
C8A C13A H13A 120.2 . . ?
N2A C14A C15A 125.0(4) . . ?
N2A C14A H14A 117.5 . . ?
C15A C14A H14A 117.5 . . ?
C20A C15A C16A 119.4(4) . . ?
C20A C15A C14A 119.6(4) . . ?
C16A C15A C14A 121.0(4) . . ?
O2A C16A C17A 119.6(4) . . ?
O2A C16A C15A 122.5(4) . . ?
C17A C16A C15A 117.8(4) . . ?
C18A C17A C16A 121.0(4) . . ?
C18A C17A H17A 119.5 . . ?
C16A C17A H17A 119.5 . . ?
C19A C18A C17A 121.0(4) . . ?
C19A C18A H18A 119.5 . . ?
C17A C18A H18A 119.5 . . ?
C20A C19A C18A 119.2(4) . . ?
C20A C19A H19A 120.4 . . ?
C18A C19A H19A 120.4 . . ?
C19A C20A C15A 121.5(4) . . ?
C19A C20A H20A 119.2 . . ?
C15A C20A H20A 119.2 . . ?
C22A C21A Al1 115.5(3) . . ?
C22A C21A H21A 108.4 . . ?
Al1 C21A H21A 108.4 . . ?
C22A C21A H21B 108.4 . . ?
Al1 C21A H21B 108.4 . . ?
H21A C21A H21B 107.5 . . ?
C21A C22A H22A 109.5 . . ?
C21A C22A H22B 109.5 . . ?
H22A C22A H22B 109.5 . . ?
C21A C22A H22C 109.5 . . ?
H22A C22A H22C 109.5 . . ?
H22B C22A H22C 109.5 . . ?
O1B Al2 O2B 88.44(14) . . ?
O1B Al2 C21B 113.69(19) . . ?
O2B Al2 C21B 107.18(18) . . ?
O1B Al2 N2B 141.24(16) . . ?
O2B Al2 N2B 87.98(14) . . ?
C21B Al2 N2B 104.21(18) . . ?
O1B Al2 N1B 87.47(14) . . ?
O2B Al2 N1B 149.97(16) . . ?
C21B Al2 N1B 101.69(17) . . ?
N2B Al2 N1B 76.95(14) . . ?
C1B O1B Al2 134.8(3) . . ?
C16B O2B Al2 134.9(3) . . ?
C7B N1B C8B 120.5(3) . . ?
C7B N1B Al2 127.9(3) . . ?
C8B N1B Al2 111.5(3) . . ?
C14B N2B C13B 120.2(4) . . ?
C14B N2B Al2 127.9(3) . . ?
C13B N2B Al2 111.8(3) . . ?
O1B C1B C2B 119.3(4) . . ?
O1B C1B C6B 123.6(4) . . ?
C2B C1B C6B 117.1(4) . . ?
C3B C2B C1B 121.1(4) . . ?
C3B C2B H2B 119.4 . . ?
C1B C2B H2B 119.4 . . ?
C2B C3B C4B 121.4(4) . . ?
C2B C3B H3B 119.3 . . ?
C4B C3B H3B 119.3 . . ?
C5B C4B C3B 118.8(4) . . ?
C5B C4B H4B 120.6 . . ?
C3B C4B H4B 120.6 . . ?
C4B C5B C6B 121.1(4) . . ?
C4B C5B H5B 119.4 . . ?
C6B C5B H5B 119.4 . . ?
C5B C6B C1B 120.5(4) . . ?
C5B C6B C7B 118.8(4) . . ?
C1B C6B C7B 120.7(4) . . ?
N1B C7B C6B 124.0(4) . . ?
N1B C7B H7B 118.0 . . ?
C6B C7B H7B 118.0 . . ?
C9B C8B C13B 119.1(4) . . ?
C9B C8B N1B 127.2(4) . . ?
C13B C8B N1B 113.7(4) . . ?
C10B C9B C8B 120.3(4) . . ?
C10B C9B H9B 119.8 . . ?
C8B C9B H9B 119.8 . . ?
C9B C10B C11B 120.2(4) . . ?
C9B C10B H10B 119.9 . . ?
C11B C10B H10B 119.9 . . ?
C12B C11B C10B 119.8(4) . . ?
C12B C11B H11B 120.1 . . ?
C10B C11B H11B 120.1 . . ?
C13B C12B C11B 119.7(4) . . ?
C13B C12B H12B 120.1 . . ?
C11B C12B H12B 120.1 . . ?
C12B C13B C8B 120.8(4) . . ?
C12B C13B N2B 125.8(4) . . ?
C8B C13B N2B 113.4(4) . . ?
N2B C14B C15B 124.6(4) . . ?
N2B C14B H14B 117.7 . . ?
C15B C14B H14B 117.7 . . ?
C16B C15B C20B 120.1(4) . . ?
C16B C15B C14B 120.9(4) . . ?
C20B C15B C14B 119.0(4) . . ?
O2B C16B C17B 119.3(4) . . ?
O2B C16B C15B 123.1(4) . . ?
C17B C16B C15B 117.6(4) . . ?
C18B C17B C16B 120.3(4) . . ?
C18B C17B H17B 119.8 . . ?
C16B C17B H17B 119.8 . . ?
C17B C18B C19B 122.6(4) . . ?
C17B C18B H18B 118.7 . . ?
C19B C18B H18B 118.7 . . ?
C20B C19B C18B 118.2(4) . . ?
C20B C19B H19B 120.9 . . ?
C18B C19B H19B 120.9 . . ?
C19B C20B C15B 121.2(4) . . ?
C19B C20B H20B 119.4 . . ?
C15B C20B H20B 119.4 . . ?
C22B C21B Al2 114.3(3) . . ?
C22B C21B H21C 108.7 . . ?
Al2 C21B H21C 108.7 . . ?
C22B C21B H21D 108.7 . . ?
Al2 C21B H21D 108.7 . . ?
H21C C21B H21D 107.6 . . ?
C21B C22B H22D 109.5 . . ?
C21B C22B H22E 109.5 . . ?
H22D C22B H22E 109.5 . . ?
C21B C22B H22F 109.5 . . ?
H22D C22B H22F 109.5 . . ?
H22E C22B H22F 109.5 . . ?
Cl1S C1S Cl2S 111.2(3) . . ?
Cl1S C1S H1S1 109.4 . . ?
Cl2S C1S H1S1 109.4 . . ?
Cl1S C1S H1S2 109.4 . . ?
Cl2S C1S H1S2 109.4 . . ?
H1S1 C1S H1S2 108.0 . . ?

loop_
_geom_bond_atom_site_label_1
_geom_bond_atom_site_label_2
_geom_bond_distance
_geom_bond_site_symmetry_2
_geom_bond_publ_flag
Al1 O2A 1.814(3) . ?
Al1 O1A 1.818(3) . ?
Al1 C21A 1.965(5) . ?
Al1 N1A 2.026(4) . ?
Al1 N2A 2.036(4) . ?
O1A C1A 1.308(5) . ?
O2A C16A 1.325(5) . ?
N1A C7A 1.301(5) . ?
N1A C8A 1.426(5) . ?
N2A C14A 1.297(5) . ?
N2A C9A 1.412(5) . ?
C1A C6A 1.408(6) . ?
C1A C2A 1.418(6) . ?
C2A C3A 1.397(6) . ?
C2A C7A 1.436(6) . ?
C3A C4A 1.366(6) . ?
C3A H3A 0.9500 . ?
C4A C5A 1.397(6) . ?
C4A H4A 0.9500 . ?
C5A C6A 1.366(6) . ?
C5A H5A 0.9500 . ?
C6A H6A 0.9500 . ?
C7A H7A 0.9500 . ?
C8A C13A 1.394(6) . ?
C8A C9A 1.394(6) . ?
C9A C10A 1.400(6) . ?
C10A C11A 1.380(6) . ?
C10A H10A 0.9500 . ?
C11A C12A 1.371(7) . ?
C11A H11A 0.9500 . ?
C12A C13A 1.378(6) . ?
C12A H12A 0.9500 . ?
C13A H13A 0.9500 . ?
C14A C15A 1.429(6) . ?
C14A H14A 0.9500 . ?
C15A C20A 1.397(6) . ?
C15A C16A 1.414(6) . ?
C16A C17A 1.402(6) . ?
C17A C18A 1.378(6) . ?
C17A H17A 0.9500 . ?
C18A C19A 1.376(6) . ?
C18A H18A 0.9500 . ?
C19A C20A 1.370(6) . ?
C19A H19A 0.9500 . ?
C20A H20A 0.9500 . ?
C21A C22A 1.542(6) . ?
C21A H21A 0.9900 . ?
C21A H21B 0.9900 . ?
C22A H22A 0.9800 . ?
C22A H22B 0.9800 . ?
C22A H22C 0.9800 . ?
Al2 O1B 1.808(3) . ?
Al2 O2B 1.823(3) . ?
Al2 C21B 1.968(5) . ?
Al2 N2B 2.014(4) . ?
Al2 N1B 2.051(4) . ?
O1B C1B 1.315(5) . ?
O2B C16B 1.317(5) . ?
N1B C7B 1.295(5) . ?
N1B C8B 1.408(5) . ?
N2B C14B 1.303(5) . ?
N2B C13B 1.429(5) . ?
C1B C2B 1.416(6) . ?
C1B C6B 1.420(6) . ?
C2B C3B 1.369(6) . ?
C2B H2B 0.9500 . ?
C3B C4B 1.402(6) . ?
C3B H3B 0.9500 . ?
C4B C5B 1.373(6) . ?
C4B H4B 0.9500 . ?
C5B C6B 1.401(6) . ?
C5B H5B 0.9500 . ?
C6B C7B 1.437(6) . ?
C7B H7B 0.9500 . ?
C8B C9B 1.391(6) . ?
C8B C13B 1.397(6) . ?
C9B C10B 1.374(6) . ?
C9B H9B 0.9500 . ?
C10B C11B 1.400(6) . ?
C10B H10B 0.9500 . ?
C11B C12B 1.384(6) . ?
C11B H11B 0.9500 . ?
C12B C13B 1.378(6) . ?
C12B H12B 0.9500 . ?
C14B C15B 1.425(6) . ?
C14B H14B 0.9500 . ?
C15B C16B 1.413(6) . ?
C15B C20B 1.414(6) . ?
C16B C17B 1.408(6) . ?
C17B C18B 1.372(6) . ?
C17B H17B 0.9500 . ?
C18B C19B 1.389(7) . ?
C18B H18B 0.9500 . ?
C19B C20B 1.365(6) . ?
C19B H19B 0.9500 . ?
C20B H20B 0.9500 . ?
C21B C22B 1.520(7) . ?
C21B H21C 0.9900 . ?
C21B H21D 0.9900 . ?
C22B H22D 0.9800 . ?
C22B H22E 0.9800 . ?
C22B H22F 0.9800 . ?
C1S Cl1S 1.746(6) . ?
C1S Cl2S 1.746(6) . ?
C1S H1S1 0.9900 . ?
C1S H1S2 0.9900 . ?
